data_4508640
loop_
_publ_author_name
'Zordan, Fiorenzo'
'Brammer, Lee'

_publ_section_title
;
 M&#x2212;X&#x00B7;&#x00B7;&#x00B7;X&#x2018;&#x2212;C Halogen-Bonded
 Network Formation in MX2(4-halopyridine)2Complexes (M = Pd, Pt; X = Cl,
 I; X&#x2018; = Cl, Br, I)
;
_journal_issue 6
_journal_name_full 'Crystal Growth &amp; Design'
_journal_page_first 1374
_journal_paper_doi 10.1021/cg050670m
_journal_volume 6
_journal_year 2006
_chemical_formula_moiety 'C10 H8 Cl4 N2 Pt'
_chemical_formula_sum 'C10 H8 Cl4 N2 Pt'
_chemical_formula_weight 493.07
_chemical_name_systematic
; 
 ? 
;
_space_group_IT_number 2
_symmetry_cell_setting triclinic
_symmetry_space_group_name_Hall '-P 1'
_symmetry_space_group_name_H-M 'P -1'
_atom_sites_solution_hydrogens geom
_atom_sites_solution_primary direct
_atom_sites_solution_secondary difmap
_audit_creation_method SHELXL-97
_cell_angle_alpha 75.219(2)
_cell_angle_beta 83.950(2)
_cell_angle_gamma 83.355(2)
_cell_formula_units_Z 1
_cell_length_a 5.38270(10)
_cell_length_b 6.9293(2)
_cell_length_c 9.4909(2)
_cell_measurement_reflns_used 6198
_cell_measurement_temperature 150(2)
_cell_measurement_theta_max 27.444
_cell_measurement_theta_min 3.051
_cell_volume 338.918(14)
_computing_structure_refinement 'SHELXL-97 (Sheldrick, 1997)'
_computing_structure_solution 'SHELXS-97 (Sheldrick, 1990)'
_diffrn_ambient_temperature 150(2)
_diffrn_measured_fraction_theta_full 0.954
_diffrn_measured_fraction_theta_max 0.932
_diffrn_measurement_device_type 'Bruker Smart 1000 CCD'
_diffrn_measurement_method \w-scans
_diffrn_radiation_monochromator graphite
_diffrn_radiation_source 'fine-focus sealed tube'
_diffrn_radiation_type MoK\a
_diffrn_radiation_wavelength 0.71073
_diffrn_reflns_av_R_equivalents 0.0494
_diffrn_reflns_av_sigmaI/netI 0.0265
_diffrn_reflns_limit_h_max 6
_diffrn_reflns_limit_h_min -6
_diffrn_reflns_limit_k_max 8
_diffrn_reflns_limit_k_min -8
_diffrn_reflns_limit_l_max 12
_diffrn_reflns_limit_l_min -12
_diffrn_reflns_number 6195
_diffrn_reflns_theta_full 26.37
_diffrn_reflns_theta_max 27.47
_diffrn_reflns_theta_min 2.23
_exptl_absorpt_coefficient_mu 11.115
_exptl_absorpt_correction_T_max 0.1756
_exptl_absorpt_correction_T_min 0.0719
_exptl_absorpt_correction_type multi-scan
_exptl_absorpt_process_details sadabs
_exptl_crystal_colour yellow
_exptl_crystal_density_diffrn 2.416
_exptl_crystal_density_method 'not measured'
_exptl_crystal_description block
_exptl_crystal_F_000 228
_exptl_crystal_size_max 0.50
_exptl_crystal_size_mid 0.30
_exptl_crystal_size_min 0.24
_refine_diff_density_max 1.096
_refine_diff_density_min -1.861
_refine_diff_density_rms 0.218
_refine_ls_extinction_method none
_refine_ls_goodness_of_fit_ref 1.083
_refine_ls_hydrogen_treatment constr
_refine_ls_matrix_type full
_refine_ls_number_parameters 79
_refine_ls_number_reflns 1436
_refine_ls_number_restraints 0
_refine_ls_restrained_S_all 1.083
_refine_ls_R_factor_all 0.0240
_refine_ls_R_factor_gt 0.0240
_refine_ls_shift/su_max 0.000
_refine_ls_shift/su_mean 0.000
_refine_ls_structure_factor_coef Fsqd
_refine_ls_weighting_details 'calc w=1/[\s^2^(Fo^2^)+(0.0491P)^2^+0.5539P] where P=(Fo^2^+2Fc^2^)/3'
_refine_ls_weighting_scheme calc
_refine_ls_wR_factor_gt 0.0659
_refine_ls_wR_factor_ref 0.0659
_reflns_number_gt 1436
_reflns_number_total 1436
_reflns_threshold_expression >2sigma(I)
_cod_data_source_file cg050670msup1.cif
_cod_data_source_block ilb104m
_cod_original_cell_volume 338.919(14)
_cod_original_sg_symbol_H-M P-1
_cod_database_code 4508640

loop_
_symmetry_equiv_pos_as_xyz
'x, y, z'
'-x, -y, -z'

loop_
_atom_site_label
_atom_site_type_symbol
_atom_site_fract_x
_atom_site_fract_y
_atom_site_fract_z
_atom_site_U_iso_or_equiv
_atom_site_adp_type
_atom_site_occupancy
_atom_site_symmetry_multiplicity
_atom_site_calc_flag
_atom_site_refinement_flags
Pt1 Pt 1.0000 -1.0000 0.0000 0.01504(11) Uani 1 2 d S
Cl1 Cl 0.9372(2) -0.69478(17) -0.16517(13) 0.0219(2) Uani 1 1 d .
Cl2 Cl 0.1858(3) -0.7161(2) 0.48140(14) 0.0285(3) Uani 1 1 d .
N1 N 0.7389(8) -0.9060(6) 0.1432(5) 0.0191(8) Uani 1 1 d .
C2 C 0.5396(10) -1.0123(8) 0.2004(5) 0.0191(9) Uani 1 1 d .
H2 H 0.5206 -1.1292 0.1691 0.023 Uiso 1 1 calc R
C3 C 0.3638(10) -0.9555(8) 0.3025(6) 0.0224(10) Uani 1 1 d .
H3 H 0.2243 -1.0307 0.3401 0.027 Uiso 1 1 calc R
C4 C 0.3951(10) -0.7866(8) 0.3489(6) 0.0218(10) Uani 1 1 d .
C5 C 0.5962(11) -0.6734(8) 0.2884(6) 0.0242(10) Uani 1 1 d .
H5 H 0.6177 -0.5551 0.3172 0.029 Uiso 1 1 calc R
C6 C 0.7627(10) -0.7382(8) 0.1856(6) 0.0215(10) Uani 1 1 d .
H6 H 0.8993 -0.6617 0.1432 0.026 Uiso 1 1 calc R

loop_
_atom_site_aniso_label
_atom_site_aniso_U_11
_atom_site_aniso_U_22
_atom_site_aniso_U_33
_atom_site_aniso_U_23
_atom_site_aniso_U_13
_atom_site_aniso_U_12
Pt1 0.01613(16) 0.01550(15) 0.01389(15) -0.00563(9) 0.00282(9) -0.00215(9)
Cl1 0.0269(6) 0.0177(5) 0.0195(5) -0.0033(4) 0.0025(5) -0.0021(4)
Cl2 0.0278(7) 0.0347(6) 0.0211(6) -0.0108(5) 0.0066(5) 0.0061(5)
N1 0.018(2) 0.0217(19) 0.0171(19) -0.0063(15) 0.0027(16) -0.0006(16)
C2 0.019(2) 0.024(2) 0.017(2) -0.0083(18) 0.0014(18) -0.0025(18)
C3 0.018(2) 0.028(2) 0.020(2) -0.0060(19) 0.0011(19) 0.0012(19)
C4 0.022(2) 0.028(2) 0.013(2) -0.0054(18) 0.0017(19) 0.006(2)
C5 0.028(3) 0.024(2) 0.022(2) -0.010(2) 0.004(2) -0.002(2)
C6 0.019(2) 0.025(2) 0.022(2) -0.0111(19) 0.0051(19) -0.0048(19)

loop_
_atom_type_symbol
_atom_type_description
_atom_type_scat_dispersion_real
_atom_type_scat_dispersion_imag
_atom_type_scat_source
C C 0.0033 0.0016 'International Tables Vol C Tables 4.2.6.8 and 6.1.1.4'
H H 0.0000 0.0000 'International Tables Vol C Tables 4.2.6.8 and 6.1.1.4'
Cl Cl 0.1484 0.1585 'International Tables Vol C Tables 4.2.6.8 and 6.1.1.4'
N N 0.0061 0.0033 'International Tables Vol C Tables 4.2.6.8 and 6.1.1.4'
Pt Pt -1.7033 8.3905 'International Tables Vol C Tables 4.2.6.8 and 6.1.1.4'

loop_
_geom_angle_atom_site_label_1
_geom_angle_atom_site_label_2
_geom_angle_atom_site_label_3
_geom_angle
_geom_angle_site_symmetry_1
_geom_angle_site_symmetry_3
N1 Pt1 N1 180.000(1) . 2_735
N1 Pt1 Cl1 89.89(12) . .
N1 Pt1 Cl1 90.11(12) 2_735 .
N1 Pt1 Cl1 90.11(12) . 2_735
N1 Pt1 Cl1 89.89(12) 2_735 2_735
Cl1 Pt1 Cl1 180.00(6) . 2_735
C6 N1 C2 118.9(4) . .
C6 N1 Pt1 120.3(4) . .
C2 N1 Pt1 120.8(3) . .
N1 C2 C3 121.9(5) . .
C2 C3 C4 118.6(5) . .
C3 C4 C5 120.0(5) . .
C3 C4 Cl2 120.0(4) . .
C5 C4 Cl2 120.1(4) . .
C6 C5 C4 118.1(5) . .
N1 C6 C5 122.4(5) . .

loop_
_geom_bond_atom_site_label_1
_geom_bond_atom_site_label_2
_geom_bond_distance
_geom_bond_site_symmetry_2
Pt1 N1 2.021(4) .
Pt1 N1 2.021(4) 2_735
Pt1 Cl1 2.3020(12) .
Pt1 Cl1 2.3020(12) 2_735
Cl2 C4 1.725(5) .
N1 C6 1.347(7) .
N1 C2 1.358(7) .
C2 C3 1.380(7) .
C3 C4 1.384(8) .
C4 C5 1.397(8) .
C5 C6 1.380(7) .
